data_4110521
loop_
_publ_author_name
'Olivier J. Dautel'
'Guillaume Wantz'
'Robert Almairac'
'David Flot'
'Lionel Hirsch'
'Jean-Pierre Lere-Porte'
'Jean-Paul Parneix'
'Fran\,coise Serein-Spirau'
'Laurence Vignau'
'Jo\"el J. E. Moreau'

_publ_contact_author_address
;
Architectures moleculaires et materiaux nanostructures UMR CNRS 5076, 
Ecole Nationale Superieure de Chimie de Montpellier, 
8 rue de l Ecole Normale 34296 Montpellier Cedex 05, France
;
_publ_contact_author_email olivier.dautel@enscm.fr
_publ_contact_author_fax '04 67 14 72 12'
_publ_contact_author_name 'Olivier Dautel'
_publ_contact_author_phone '04 67 14 72 17'
_publ_section_title
;
 Nanostructuration of Phenylenevinylenediimide-Bridged Silsesquioxane:
 From Electroluminescent Molecular J-Aggregates to Photoresponsive
 Polymeric H-Aggregates
;
_journal_name_full 'Journal of the American Chemical Society'
_journal_page_first 4892
_journal_page_last 4901
_journal_paper_doi 10.1021/ja058680z
_journal_volume 128
_journal_year 2006
_chemical_formula_sum 'C60 H88 N2 O12 Si2'
_chemical_formula_weight 1085.50
_chemical_melting_point 453.6
_chemical_name_systematic
;
5-{(E)-2-[4-((E)-2-{1,3-dioxo-2-[3-(triethoxysilyl)propyl]-2,3-dihydro
-1H-isoindol-5-yl}vinyl)-2,5-bis(octyloxy)phenyl]vinyl}
-2-[3-(triethoxysilyl)propyl]-1H-isoindole-1,3(2H)-dione
;
_space_group_IT_number 14
_symmetry_cell_setting monoclinic
_symmetry_Int_Tables_number 14
_symmetry_space_group_name_Hall '-P 2ybc'
_symmetry_space_group_name_H-M 'P 1 21/c 1'
_atom_sites_solution_hydrogens geom
_atom_sites_solution_primary direct
_atom_sites_solution_secondary difmap
_audit_creation_method SHELXL-97
_cell_angle_alpha 90.00
_cell_angle_beta 106.90(3)
_cell_angle_gamma 90.00
_cell_formula_units_Z 2
_cell_length_a 18.880(5)
_cell_length_b 10.012(2)
_cell_length_c 16.449(3)
_cell_measurement_reflns_used 8538
_cell_measurement_temperature 100(2)
_cell_measurement_theta_max 24.64
_cell_measurement_theta_min 1.12
_cell_volume 2975.0(12)
_computing_cell_refinement XDS
_computing_data_reduction XDS
_computing_publication_material 'enCIFer, WinGx'
_computing_structure_refinement 'SHELXL-97 (Sheldrick, 1997)'
_computing_structure_solution 'SHELXS-97 (Sheldrick, 1990)'
_diffrn_ambient_temperature 100(2)
_diffrn_detector_type 'marMOSAIC 225'
_diffrn_measured_fraction_theta_full 0.975
_diffrn_measured_fraction_theta_max 0.975
_diffrn_measurement_device_type 'ESRF/EMBL microdiffractometer'
_diffrn_measurement_method oscillation
_diffrn_radiation_monochromator 'Si 111'
_diffrn_radiation_wavelength 0.70935
_diffrn_reflns_av_R_equivalents 0.0590
_diffrn_reflns_av_sigmaI/netI 0.0552
_diffrn_reflns_limit_h_max 22
_diffrn_reflns_limit_h_min -22
_diffrn_reflns_limit_k_max 11
_diffrn_reflns_limit_k_min -11
_diffrn_reflns_limit_l_max 19
_diffrn_reflns_limit_l_min -19
_diffrn_reflns_number 17648
_diffrn_reflns_theta_full 24.64
_diffrn_reflns_theta_max 24.64
_diffrn_reflns_theta_min 1.12
_diffrn_source synchrotron
_diffrn_source_type 'ESRF-ID23-1 gemini beamline'
_exptl_absorpt_coefficient_mu 0.121
_exptl_crystal_colour yellow
_exptl_crystal_density_diffrn 1.212
_exptl_crystal_description needle
_exptl_crystal_F_000 1172
_exptl_crystal_recrystallization_method Ethanol
_refine_diff_density_max 0.245
_refine_diff_density_min -0.245
_refine_diff_density_rms 0.069
_refine_ls_extinction_method none
_refine_ls_goodness_of_fit_ref 1.033
_refine_ls_hydrogen_treatment mixed
_refine_ls_matrix_type full
_refine_ls_number_parameters 440
_refine_ls_number_reflns 4931
_refine_ls_number_restraints 0
_refine_ls_restrained_S_all 1.033
_refine_ls_R_factor_all 0.0822
_refine_ls_R_factor_gt 0.0689
_refine_ls_shift/su_max 0.043
_refine_ls_shift/su_mean 0.002
_refine_ls_structure_factor_coef Fsqd
_refine_ls_weighting_details 'calc w=1/[\s^2^(Fo^2^)+(0.1222P)^2^+1.1206P] where P=(Fo^2^+2Fc^2^)/3'
_refine_ls_weighting_scheme calc
_refine_ls_wR_factor_gt 0.1956
_refine_ls_wR_factor_ref 0.2073
_reflns_number_gt 3999
_reflns_number_total 4931
_reflns_threshold_expression >2sigma(I)
_cod_data_source_file ja058680zsi20051222_064053.cif
_cod_data_source_block do206
_cod_original_cell_volume 2975.1(12)
_cod_original_sg_symbol_H-M 'P 21/c'
_cod_database_code 4110521

loop_
_symmetry_equiv_pos_as_xyz
'x, y, z'
'-x, y+1/2, -z+1/2'
'-x, -y, -z'
'x, -y-1/2, z-1/2'

loop_
_atom_site_label
_atom_site_type_symbol
_atom_site_fract_x
_atom_site_fract_y
_atom_site_fract_z
_atom_site_U_iso_or_equiv
_atom_site_adp_type
_atom_site_occupancy
_atom_site_symmetry_multiplicity
_atom_site_calc_flag
_atom_site_refinement_flags
_atom_site_disorder_assembly
_atom_site_disorder_group
N2 N 0.11413(11) 0.07911(19) 0.20162(13) 0.0493(5) Uani 1 1 d . . .
O1 O 0.10941(10) 0.91863(17) -0.07006(12) 0.0582(5) Uani 1 1 d . . .
O2 O 0.02699(10) 0.18057(17) 0.25496(11) 0.0590(5) Uani 1 1 d . . .
O3 O 0.20046(11) 0.04043(18) 0.12870(12) 0.0631(5) Uani 1 1 d . . .
C1 C 0.5558(3) 0.9951(8) -0.2687(4) 0.164(3) Uani 1 1 d . . .
H1C H 0.5793 1.0432 -0.3058 0.246 Uiso 1 1 calc R . .
H1B H 0.5433 0.9043 -0.2904 0.246 Uiso 1 1 calc R . .
H1A H 0.5901 0.9907 -0.2111 0.246 Uiso 1 1 calc R . .
C2 C 0.4865(3) 1.0671(7) -0.2666(4) 0.141(2) Uani 1 1 d . . .
H2A H 0.5006 1.1560 -0.2405 0.169 Uiso 1 1 calc R . .
H2B H 0.4557 1.0818 -0.3258 0.169 Uiso 1 1 calc R . .
C3 C 0.44090(19) 0.9991(5) -0.2201(2) 0.0941(11) Uani 1 1 d . . .
H3A H 0.4717 0.9870 -0.1606 0.113 Uiso 1 1 calc R . .
H3B H 0.4289 0.9089 -0.2449 0.113 Uiso 1 1 calc R . .
C4 C 0.36906(18) 1.0648(4) -0.2183(2) 0.0826(10) Uani 1 1 d . . .
H4A H 0.3808 1.1502 -0.1870 0.099 Uiso 1 1 calc R . .
H4B H 0.3399 1.0859 -0.2773 0.099 Uiso 1 1 calc R . .
C5 C 0.32191(19) 0.9824(4) -0.1781(2) 0.0762(9) Uani 1 1 d . . .
H5A H 0.3514 0.9624 -0.1190 0.091 Uiso 1 1 calc R . .
H5B H 0.3117 0.8963 -0.2088 0.091 Uiso 1 1 calc R . .
C6 C 0.24889(16) 1.0406(3) -0.1753(2) 0.0653(7) Uani 1 1 d . . .
H6A H 0.2188 1.0624 -0.2339 0.078 Uiso 1 1 calc R . .
H6B H 0.2582 1.1248 -0.1424 0.078 Uiso 1 1 calc R . .
C7 C 0.20525(17) 0.9464(3) -0.1357(2) 0.0668(8) Uani 1 1 d . . .
H7A H 0.1851 0.8728 -0.1759 0.080 Uiso 1 1 calc R . .
H7B H 0.2391 0.9067 -0.0837 0.080 Uiso 1 1 calc R . .
C8 C 0.14215(15) 1.0149(3) -0.11293(17) 0.0560(6) Uani 1 1 d . . .
H8A H 0.1608 1.0924 -0.0754 0.067 Uiso 1 1 calc R . .
H8B H 0.1050 1.0473 -0.1649 0.067 Uiso 1 1 calc R . .
C9 C 0.05534(13) 0.9621(3) -0.03611(15) 0.0506(6) Uani 1 1 d . . .
C10 C 0.03103(13) 0.8709(2) 0.01485(15) 0.0492(6) Uani 1 1 d . . .
C11 C -0.02459(14) 0.9125(2) 0.04981(15) 0.0514(6) Uani 1 1 d . . .
H11 H -0.0417 0.8518 0.0843 0.062 Uiso 1 1 calc R . .
C12 C 0.06356(14) 0.7380(3) 0.02935(15) 0.0515(6) Uani 1 1 d . . .
H12 H 0.0973 0.7146 -0.0013 0.062 Uiso 1 1 calc R . .
C13 C 0.05029(14) 0.6460(2) 0.08182(15) 0.0514(6) Uani 1 1 d . . .
H13 H 0.0176 0.6706 0.1136 0.062 Uiso 1 1 calc R . .
C14 C 0.08092(13) 0.5118(2) 0.09518(15) 0.0481(6) Uani 1 1 d . . .
C15 C 0.13420(15) 0.4650(3) 0.05696(16) 0.0538(6) Uani 1 1 d . . .
H15 H 0.1512 0.5238 0.0213 0.065 Uiso 1 1 calc R . .
C16 C 0.16251(14) 0.3370(3) 0.06940(16) 0.0548(6) Uani 1 1 d . . .
H16 H 0.1982 0.3075 0.0429 0.066 Uiso 1 1 calc R . .
C17 C 0.13706(13) 0.2533(2) 0.12177(15) 0.0492(6) Uani 1 1 d . . .
C18 C 0.08451(13) 0.2970(2) 0.15992(14) 0.0465(6) Uani 1 1 d . . .
C19 C 0.05605(13) 0.4240(2) 0.14786(15) 0.0482(6) Uani 1 1 d . . .
H19 H 0.0202 0.4522 0.1746 0.058 Uiso 1 1 calc R . .
C20 C 0.15685(14) 0.1139(3) 0.14750(15) 0.0515(6) Uani 1 1 d . . .
C21 C 0.06887(13) 0.1847(2) 0.21135(15) 0.0495(6) Uani 1 1 d . . .
C22 C 0.11397(16) -0.0519(2) 0.24015(17) 0.0556(6) Uani 1 1 d . . .
H22A H 0.1329 -0.1190 0.2074 0.067 Uiso 1 1 calc R . .
H22B H 0.0625 -0.0765 0.2371 0.067 Uiso 1 1 calc R . .
C23 C 0.16123(17) -0.0553(3) 0.33242(18) 0.0629(7) Uani 1 1 d . B .
H23A H 0.1513 -0.1395 0.3587 0.075 Uiso 1 1 calc R . .
H23B H 0.1465 0.0197 0.3633 0.075 Uiso 1 1 calc R . .
C24 C 0.24474(18) -0.0453(4) 0.34309(19) 0.0779(9) Uani 1 1 d . . .
H24A H 0.2526 0.0295 0.3073 0.094 Uiso 1 1 calc R A 1
H24B H 0.2602 -0.1282 0.3202 0.094 Uiso 1 1 calc R A 1
Si1 Si 0.30916(9) -0.0193(3) 0.45540(10) 0.0571(6) Uani 0.605(5) 1 d P B 1
O4 O 0.3064(3) 0.1306(6) 0.4949(4) 0.0772(14) Uani 0.605(5) 1 d P B 1
C25 C 0.3585(4) 0.2410(11) 0.5119(8) 0.103(4) Uani 0.605(5) 1 d P B 1
H25A H 0.4067 0.2063 0.5475 0.123 Uiso 0.605(5) 1 calc PR B 1
H25B H 0.3656 0.2687 0.4571 0.123 Uiso 0.605(5) 1 calc PR B 1
C26 C 0.3441(4) 0.3428(7) 0.5472(5) 0.0797(18) Uani 0.605(5) 1 d P B 1
H26A H 0.3786 0.4143 0.5438 0.120 Uiso 0.605(5) 1 calc PR B 1
H26B H 0.3489 0.3231 0.6069 0.120 Uiso 0.605(5) 1 calc PR B 1
H26C H 0.2933 0.3714 0.5186 0.120 Uiso 0.605(5) 1 calc PR B 1
O5 O 0.39636(19) -0.0493(4) 0.4659(2) 0.0696(12) Uani 0.605(5) 1 d P B 1
C27 C 0.4257(4) -0.1721(6) 0.4445(6) 0.0893(19) Uani 0.605(5) 1 d P B 1
H27A H 0.4601 -0.1492 0.4112 0.107 Uiso 0.605(5) 1 calc PR B 1
H27B H 0.3840 -0.2222 0.4061 0.107 Uiso 0.605(5) 1 calc PR B 1
C28 C 0.4683(9) -0.272(3) 0.5187(13) 0.208(11) Uani 0.605(5) 1 d P B 1
H28A H 0.5015 -0.2206 0.5651 0.312 Uiso 0.605(5) 1 calc PR B 1
H28B H 0.4973 -0.3357 0.4964 0.312 Uiso 0.605(5) 1 calc PR B 1
H28C H 0.4323 -0.3203 0.5400 0.312 Uiso 0.605(5) 1 calc PR B 1
O6 O 0.2744(2) -0.1274(5) 0.5078(3) 0.0631(11) Uani 0.605(5) 1 d P B 1
C29 C 0.3003(3) -0.1474(6) 0.5978(3) 0.0749(16) Uani 0.605(5) 1 d P B 1
H29A H 0.2692 -0.0955 0.6255 0.090 Uiso 0.605(5) 1 calc PR B 1
H29B H 0.3518 -0.1142 0.6196 0.090 Uiso 0.605(5) 1 calc PR B 1
C30 C 0.2981(10) -0.2915(15) 0.6202(9) 0.149(6) Uani 0.605(5) 1 d P B 1
H30A H 0.2469 -0.3236 0.6009 0.224 Uiso 0.605(5) 1 calc PR B 1
H30B H 0.3173 -0.3022 0.6820 0.224 Uiso 0.605(5) 1 calc PR B 1
H30C H 0.3286 -0.3432 0.5925 0.224 Uiso 0.605(5) 1 calc PR B 1
Si1 Si 0.29520(14) -0.0925(5) 0.45200(14) 0.0485(8) Uani 0.395(5) 1 d P B 2
O4 O 0.3113(3) 0.0511(9) 0.5052(4) 0.0575(16) Uani 0.395(5) 1 d P B 2
C25 C 0.3540(7) 0.1528(13) 0.4866(7) 0.077(3) Uani 0.395(5) 1 d P B 2
H25C H 0.4039 0.1226 0.4866 0.093 Uiso 0.395(5) 1 calc PR B 2
H25D H 0.3292 0.1999 0.4329 0.093 Uiso 0.395(5) 1 calc PR B 2
C26 C 0.3544(9) 0.225(3) 0.5575(9) 0.162(10) Uani 0.395(5) 1 d P B 2
H26D H 0.3827 0.3075 0.5589 0.243 Uiso 0.395(5) 1 calc PR B 2
H26E H 0.3774 0.1721 0.6084 0.243 Uiso 0.395(5) 1 calc PR B 2
H26F H 0.3034 0.2473 0.5558 0.243 Uiso 0.395(5) 1 calc PR B 2
O5 O 0.3727(3) -0.1562(6) 0.4456(3) 0.0652(18) Uani 0.395(5) 1 d P B 2
C27 C 0.4407(5) -0.1735(13) 0.5133(8) 0.076(3) Uani 0.395(5) 1 d P B 2
H27C H 0.4803 -0.1166 0.5035 0.091 Uiso 0.395(5) 1 calc PR B 2
H27D H 0.4335 -0.1488 0.5686 0.091 Uiso 0.395(5) 1 calc PR B 2
C28 C 0.4576(10) -0.294(2) 0.5130(9) 0.091(6) Uani 0.395(5) 1 d P B 2
H28D H 0.4172 -0.3487 0.5210 0.136 Uiso 0.395(5) 1 calc PR B 2
H28E H 0.5028 -0.3108 0.5593 0.136 Uiso 0.395(5) 1 calc PR B 2
H28F H 0.4661 -0.3158 0.4586 0.136 Uiso 0.395(5) 1 calc PR B 2
O6 O 0.2512(4) -0.1898(7) 0.5013(4) 0.0562(15) Uani 0.395(5) 1 d P B 2
C29 C 0.2705(7) -0.256(2) 0.5720(11) 0.187(11) Uani 0.395(5) 1 d P B 2
H29C H 0.2352 -0.3311 0.5569 0.224 Uiso 0.395(5) 1 calc PR B 2
H29D H 0.3179 -0.2941 0.5686 0.224 Uiso 0.395(5) 1 calc PR B 2
C30 C 0.2800(7) -0.2546(19) 0.6356(12) 0.083(5) Uani 0.395(5) 1 d P B 2
H30D H 0.3140 -0.1815 0.6602 0.125 Uiso 0.395(5) 1 calc PR B 2
H30E H 0.3021 -0.3398 0.6595 0.125 Uiso 0.395(5) 1 calc PR B 2
H30F H 0.2331 -0.2415 0.6489 0.125 Uiso 0.395(5) 1 calc PR B 2

loop_
_atom_site_aniso_label
_atom_site_aniso_U_11
_atom_site_aniso_U_22
_atom_site_aniso_U_33
_atom_site_aniso_U_23
_atom_site_aniso_U_13
_atom_site_aniso_U_12
N2 0.0560(12) 0.0462(11) 0.0514(11) 0.0043(8) 0.0247(9) 0.0073(9)
O1 0.0622(11) 0.0569(11) 0.0686(11) 0.0109(8) 0.0396(9) 0.0050(8)
O2 0.0673(11) 0.0560(11) 0.0685(11) 0.0112(8) 0.0429(9) 0.0108(8)
O3 0.0732(12) 0.0594(11) 0.0700(12) 0.0029(8) 0.0415(10) 0.0175(9)
C1 0.086(3) 0.273(8) 0.160(5) -0.055(5) 0.078(3) -0.030(4)
C2 0.086(3) 0.225(6) 0.136(4) -0.001(4) 0.071(3) -0.025(3)
C3 0.065(2) 0.142(3) 0.085(2) -0.003(2) 0.0376(17) -0.007(2)
C4 0.0681(19) 0.105(3) 0.086(2) 0.0050(18) 0.0402(17) -0.0094(17)
C5 0.0710(19) 0.085(2) 0.086(2) 0.0042(17) 0.0447(17) 0.0028(16)
C6 0.0642(17) 0.0660(17) 0.0765(18) 0.0070(13) 0.0373(14) 0.0003(13)
C7 0.0693(18) 0.0634(17) 0.0826(19) 0.0065(14) 0.0455(15) 0.0037(13)
C8 0.0582(15) 0.0558(15) 0.0631(15) 0.0111(12) 0.0323(12) 0.0017(11)
C9 0.0486(13) 0.0584(15) 0.0499(13) 0.0020(11) 0.0221(10) 0.0003(11)
C10 0.0499(13) 0.0524(14) 0.0480(13) 0.0022(10) 0.0187(10) 0.0007(10)
C11 0.0544(14) 0.0544(14) 0.0505(13) 0.0070(10) 0.0235(11) -0.0055(11)
C12 0.0525(14) 0.0571(14) 0.0516(13) 0.0024(11) 0.0256(11) 0.0023(11)
C13 0.0536(13) 0.0536(14) 0.0550(14) 0.0025(11) 0.0283(11) 0.0007(11)
C14 0.0506(13) 0.0503(13) 0.0490(13) 0.0005(10) 0.0232(10) -0.0011(10)
C15 0.0605(15) 0.0543(14) 0.0568(14) 0.0070(11) 0.0330(12) 0.0012(11)
C16 0.0596(14) 0.0594(15) 0.0577(14) 0.0020(11) 0.0363(12) 0.0052(12)
C17 0.0523(13) 0.0516(14) 0.0503(13) -0.0021(10) 0.0254(11) 0.0018(10)
C18 0.0488(13) 0.0489(13) 0.0479(12) 0.0019(10) 0.0238(10) 0.0030(10)
C19 0.0501(13) 0.0509(14) 0.0510(13) 0.0018(10) 0.0264(11) 0.0031(10)
C20 0.0540(14) 0.0543(14) 0.0516(14) -0.0017(11) 0.0242(11) 0.0066(11)
C21 0.0517(13) 0.0514(14) 0.0523(13) 0.0021(10) 0.0259(11) 0.0055(10)
C22 0.0712(16) 0.0445(13) 0.0594(15) 0.0059(11) 0.0321(13) 0.0086(11)
C23 0.0771(18) 0.0611(16) 0.0606(16) 0.0088(12) 0.0360(14) 0.0208(13)
C24 0.0730(19) 0.113(3) 0.0569(17) 0.0118(16) 0.0326(14) 0.0348(18)
Si1 0.0504(8) 0.0621(15) 0.0658(10) 0.0031(10) 0.0277(6) -0.0040(8)
O4 0.060(2) 0.077(3) 0.105(3) -0.019(3) 0.041(2) -0.005(3)
C25 0.048(3) 0.094(6) 0.170(10) 0.079(7) 0.038(5) 0.010(4)
C26 0.073(4) 0.078(4) 0.090(4) 0.009(3) 0.025(3) -0.001(3)
O5 0.057(2) 0.071(3) 0.085(2) 0.0008(18) 0.0287(17) 0.0052(17)
C27 0.070(4) 0.085(4) 0.114(6) 0.000(4) 0.027(4) 0.007(3)
C28 0.097(10) 0.29(2) 0.238(19) 0.153(16) 0.047(10) 0.039(13)
O6 0.058(2) 0.078(3) 0.058(2) 0.010(2) 0.0244(18) -0.002(2)
C29 0.077(3) 0.090(4) 0.060(3) 0.006(3) 0.024(3) 0.005(3)
C30 0.253(18) 0.127(11) 0.083(6) 0.010(7) 0.073(10) -0.082(11)
Si1 0.0429(11) 0.055(2) 0.0538(12) 0.0077(11) 0.0240(8) 0.0004(11)
O4 0.056(3) 0.068(4) 0.054(3) -0.013(4) 0.025(2) -0.008(3)
C25 0.075(7) 0.074(7) 0.104(7) 0.029(6) 0.058(5) 0.011(5)
C26 0.088(9) 0.33(3) 0.077(9) -0.006(14) 0.037(7) 0.005(15)
O5 0.042(3) 0.090(5) 0.068(3) 0.002(3) 0.024(2) 0.004(3)
C27 0.046(5) 0.120(9) 0.063(6) 0.000(6) 0.020(4) -0.005(5)
C28 0.072(8) 0.145(15) 0.064(6) -0.021(8) 0.032(5) -0.068(11)
O6 0.058(3) 0.060(4) 0.058(3) 0.008(3) 0.028(3) -0.006(3)
C29 0.078(7) 0.31(2) 0.147(12) 0.163(16) -0.010(8) -0.076(10)
C30 0.058(5) 0.098(9) 0.110(13) 0.024(8) 0.049(6) 0.013(5)

loop_
_atom_type_symbol
_atom_type_description
_atom_type_scat_dispersion_real
_atom_type_scat_dispersion_imag
_atom_type_scat_source
C C 0.0033 0.0016 'International Tables Vol C Tables 4.2.6.8 and 6.1.1.4'
H H 0.0000 0.0000 'International Tables Vol C Tables 4.2.6.8 and 6.1.1.4'
N N 0.0061 0.0033 'International Tables Vol C Tables 4.2.6.8 and 6.1.1.4'
O O 0.0106 0.0060 'International Tables Vol C Tables 4.2.6.8 and 6.1.1.4'
Si Si 0.0817 0.0704 'International Tables Vol C Tables 4.2.6.8 and 6.1.1.4'

loop_
_geom_angle_atom_site_label_1
_geom_angle_atom_site_label_2
_geom_angle_atom_site_label_3
_geom_angle
_geom_angle_site_symmetry_1
_geom_angle_site_symmetry_3
C21 N2 C20 111.53(19) . .
C21 N2 C22 123.53(19) . .
C20 N2 C22 124.9(2) . .
C9 O1 C8 117.74(19) . .
C2 C1 H1C 109.5 . .
C2 C1 H1B 109.5 . .
H1C C1 H1B 109.5 . .
C2 C1 H1A 109.5 . .
H1C C1 H1A 109.5 . .
H1B C1 H1A 109.5 . .
C3 C2 C1 115.7(5) . .
C3 C2 H2A 108.4 . .
C1 C2 H2A 108.4 . .
C3 C2 H2B 108.4 . .
C1 C2 H2B 108.4 . .
H2A C2 H2B 107.4 . .
C2 C3 C4 118.1(4) . .
C2 C3 H3A 107.8 . .
C4 C3 H3A 107.8 . .
C2 C3 H3B 107.8 . .
C4 C3 H3B 107.8 . .
H3A C3 H3B 107.1 . .
C5 C4 C3 114.8(3) . .
C5 C4 H4A 108.6 . .
C3 C4 H4A 108.6 . .
C5 C4 H4B 108.6 . .
C3 C4 H4B 108.6 . .
H4A C4 H4B 107.5 . .
C4 C5 C6 117.7(3) . .
C4 C5 H5A 107.9 . .
C6 C5 H5A 107.9 . .
C4 C5 H5B 107.9 . .
C6 C5 H5B 107.9 . .
H5A C5 H5B 107.2 . .
C5 C6 C7 112.8(2) . .
C5 C6 H6A 109.0 . .
C7 C6 H6A 109.0 . .
C5 C6 H6B 109.0 . .
C7 C6 H6B 109.0 . .
H6A C6 H6B 107.8 . .
C8 C7 C6 112.9(2) . .
C8 C7 H7A 109.0 . .
C6 C7 H7A 109.0 . .
C8 C7 H7B 109.0 . .
C6 C7 H7B 109.0 . .
H7A C7 H7B 107.8 . .
O1 C8 C7 107.4(2) . .
O1 C8 H8A 110.2 . .
C7 C8 H8A 110.2 . .
O1 C8 H8B 110.2 . .
C7 C8 H8B 110.2 . .
H8A C8 H8B 108.5 . .
O1 C9 C11 123.6(2) . 3_575
O1 C9 C10 116.7(2) . .
C11 C9 C10 119.7(2) 3_575 .
C11 C10 C9 117.8(2) . .
C11 C10 C12 122.4(2) . .
C9 C10 C12 119.8(2) . .
C9 C11 C10 122.4(2) 3_575 .
C9 C11 H11 118.8 3_575 .
C10 C11 H11 118.8 . .
C13 C12 C10 126.0(2) . .
C13 C12 H12 117.0 . .
C10 C12 H12 117.0 . .
C12 C13 C14 126.5(2) . .
C12 C13 H13 116.8 . .
C14 C13 H13 116.8 . .
C19 C14 C15 118.4(2) . .
C19 C14 C13 118.7(2) . .
C15 C14 C13 122.9(2) . .
C16 C15 C14 122.5(2) . .
C16 C15 H15 118.7 . .
C14 C15 H15 118.7 . .
C15 C16 C17 117.7(2) . .
C15 C16 H16 121.1 . .
C17 C16 H16 121.1 . .
C16 C17 C18 120.8(2) . .
C16 C17 C20 130.3(2) . .
C18 C17 C20 108.8(2) . .
C19 C18 C17 121.8(2) . .
C19 C18 C21 130.4(2) . .
C17 C18 C21 107.7(2) . .
C18 C19 C14 118.7(2) . .
C18 C19 H19 120.6 . .
C14 C19 H19 120.6 . .
O3 C20 N2 124.7(2) . .
O3 C20 C17 129.5(2) . .
N2 C20 C17 105.78(19) . .
O2 C21 N2 124.6(2) . .
O2 C21 C18 129.3(2) . .
N2 C21 C18 106.11(19) . .
N2 C22 C23 112.3(2) . .
N2 C22 H22A 109.1 . .
C23 C22 H22A 109.1 . .
N2 C22 H22B 109.1 . .
C23 C22 H22B 109.1 . .
H22A C22 H22B 107.9 . .
C22 C23 C24 113.4(2) . .
C22 C23 H23A 108.9 . .
C24 C23 H23A 108.9 . .
C22 C23 H23B 108.9 . .
C24 C23 H23B 108.9 . .
H23A C23 H23B 107.7 . .
C23 C24 Si1 108.7(2) . .
C23 C24 Si1 117.5(2) . .
Si1 C24 Si1 23.80(8) . .
C23 C24 H24A 107.9 . .
Si1 C24 H24A 130.7 . .
Si1 C24 H24A 107.9 . .
C23 C24 H24B 107.9 . .
Si1 C24 H24B 91.7 . .
Si1 C24 H24B 107.9 . .
H24A C24 H24B 107.2 . .
O5 Si1 O6 111.6(2) . .
O5 Si1 O4 105.9(3) . .
O6 Si1 O4 109.4(3) . .
O5 Si1 C24 114.58(18) . .
O6 Si1 C24 100.3(2) . .
O4 Si1 C24 115.0(2) . .
C25 O4 Si1 132.4(7) . .
C26 C25 O4 119.1(8) . .
C26 C25 H25A 107.6 . .
O4 C25 H25A 107.6 . .
C26 C25 H25B 107.6 . .
O4 C25 H25B 107.6 . .
H25A C25 H25B 107.0 . .
C27 O5 Si1 125.6(4) . .
O5 C27 C28 119.5(12) . .
O5 C27 H27A 107.5 . .
C28 C27 H27A 107.5 . .
O5 C27 H27B 107.5 . .
C28 C27 H27B 107.5 . .
H27A C27 H27B 107.0 . .
C29 O6 Si1 124.7(4) . .
O6 C29 C30 111.4(7) . .
O6 C29 H29A 109.3 . .
C30 C29 H29A 109.3 . .
O6 C29 H29B 109.3 . .
C30 C29 H29B 109.4 . .
H29A C29 H29B 108.0 . .
O5 Si1 O6 113.1(3) . .
O5 Si1 O4 110.0(4) . .
O6 Si1 O4 107.1(3) . .
O5 Si1 C24 105.1(2) . .
O6 Si1 C24 116.3(3) . .
O4 Si1 C24 104.8(3) . .
C25 O4 Si1 123.2(6) . .
C26 C25 O4 93.4(13) . .
C26 C25 H25C 113.0 . .
O4 C25 H25C 113.0 . .
C26 C25 H25D 113.0 . .
O4 C25 H25D 113.0 . .
H25C C25 H25D 110.4 . .
C25 C26 H26D 109.5 . .
C25 C26 H26E 109.5 . .
H26D C26 H26E 109.5 . .
C25 C26 H26F 109.5 . .
H26D C26 H26F 109.5 . .
H26E C26 H26F 109.5 . .
C27 O5 Si1 127.7(5) . .
C28 C27 O5 106.5(13) . .
C28 C27 H27C 110.4 . .
O5 C27 H27C 110.4 . .
C28 C27 H27D 110.4 . .
O5 C27 H27D 110.4 . .
H27C C27 H27D 108.6 . .
C27 C28 H28D 109.5 . .
C27 C28 H28E 109.5 . .
H28D C28 H28E 109.5 . .
C27 C28 H28F 109.5 . .
H28D C28 H28F 109.5 . .
H28E C28 H28F 109.5 . .
C29 O6 Si1 134.2(7) . .
C30 C29 O6 148(3) . .
C30 C29 H29C 99.9 . .
O6 C29 H29C 99.8 . .
C30 C29 H29D 99.8 . .
O6 C29 H29D 99.8 . .
H29C C29 H29D 104.1 . .
C29 C30 H30D 109.5 . .
C29 C30 H30E 109.4 . .
H30D C30 H30E 109.5 . .
C29 C30 H30F 109.5 . .
H30D C30 H30F 109.5 . .
H30E C30 H30F 109.5 . .

loop_
_geom_bond_atom_site_label_1
_geom_bond_atom_site_label_2
_geom_bond_distance
_geom_bond_site_symmetry_2
N2 C21 1.397(3) .
N2 C20 1.408(3) .
N2 C22 1.457(3) .
O1 C9 1.369(3) .
O1 C8 1.436(3) .
O2 C21 1.213(3) .
O3 C20 1.210(3) .
C1 C2 1.504(7) .
C1 H1C 0.9800 .
C1 H1B 0.9800 .
C1 H1A 0.9800 .
C2 C3 1.474(5) .
C2 H2A 0.9900 .
C2 H2B 0.9900 .
C3 C4 1.515(5) .
C3 H3A 0.9900 .
C3 H3B 0.9900 .
C4 C5 1.500(4) .
C4 H4A 0.9900 .
C4 H4B 0.9900 .
C5 C6 1.509(4) .
C5 H5A 0.9900 .
C5 H5B 0.9900 .
C6 C7 1.519(4) .
C6 H6A 0.9900 .
C6 H6B 0.9900 .
C7 C8 1.513(4) .
C7 H7A 0.9900 .
C7 H7B 0.9900 .
C8 H8A 0.9900 .
C8 H8B 0.9900 .
C9 C11 1.374(4) 3_575
C9 C10 1.404(3) .
C10 C11 1.399(3) .
C10 C12 1.456(4) .
C11 C9 1.374(4) 3_575
C11 H11 0.9500 .
C12 C13 1.335(3) .
C12 H12 0.9500 .
C13 C14 1.454(4) .
C13 H13 0.9500 .
C14 C19 1.407(3) .
C14 C15 1.412(3) .
C15 C16 1.380(4) .
C15 H15 0.9500 .
C16 C17 1.385(3) .
C16 H16 0.9500 .
C17 C18 1.390(3) .
C17 C20 1.474(4) .
C18 C19 1.373(3) .
C18 C21 1.487(3) .
C19 H19 0.9500 .
C22 C23 1.521(4) .
C22 H22A 0.9900 .
C22 H22B 0.9900 .
C23 C24 1.538(4) .
C23 H23A 0.9900 .
C23 H23B 0.9900 .
C24 Si1 1.830(4) .
C24 Si1 1.912(4) .
C24 H24A 0.9900 .
C24 H24B 0.9900 .
Si1 O5 1.633(4) .
Si1 O6 1.636(4) .
Si1 O4 1.642(5) .
O4 C25 1.452(10) .
C25 C26 1.242(16) .
C25 H25A 0.9900 .
C25 H25B 0.9900 .
C26 H26A 0.9800 .
C26 H26B 0.9800 .
C26 H26C 0.9800 .
O5 C27 1.433(8) .
C27 C28 1.602(19) .
C27 H27A 0.9900 .
C27 H27B 0.9900 .
C28 H28A 0.9800 .
C28 H28B 0.9800 .
C28 H28C 0.9800 .
O6 C29 1.431(6) .
C29 C30 1.492(15) .
C29 H29A 0.9900 .
C29 H29B 0.9900 .
C30 H30A 0.9800 .
C30 H30B 0.9800 .
C30 H30C 0.9800 .
Si1 O5 1.628(6) .
Si1 O6 1.640(6) .
Si1 O4 1.664(7) .
O4 C25 1.387(13) .
C25 C26 1.37(2) .
C25 H25C 0.9900 .
C25 H25D 0.9900 .
C26 H26D 0.9800 .
C26 H26E 0.9800 .
C26 H26F 0.9800 .
O5 C27 1.445(13) .
C27 C28 1.24(3) .
C27 H27C 0.9900 .
C27 H27D 0.9900 .
C28 H28D 0.9800 .
C28 H28E 0.9800 .
C28 H28F 0.9800 .
O6 C29 1.293(13) .
C29 C30 1.01(2) .
C29 H29C 0.9900 .
C29 H29D 0.9900 .
C30 H30D 0.9800 .
C30 H30E 0.9800 .
C30 H30F 0.9800 .
